data_1554795
loop_
_publ_author_name
'Li, Boyu'
'Gao, Fengyun'
'Feng, Xing'
'Sun, Mengmeng'
'Guo, Yifei'
'Wen, Dongwa'
'Deng, Yabo'
'Huang, Jinqi'
'Wang, Kairong'
'Yan, Wenjin'

_publ_section_title
;
 Highly efficient enantioselective synthesis of
 bispiro[benzofuran-oxindole-pyrrolidine]s through organocatalytic
 cycloaddition
;
_journal_issue 10
_journal_name_full 'Organic Chemistry Frontiers'
_journal_page_first 1567
_journal_paper_doi 10.1039/C9QO00241C
_journal_volume 6
_journal_year 2019
_chemical_absolute_configuration unk
_chemical_formula_sum 'C36 H23 Br F3 N2 O3'
_chemical_formula_weight 668.47
_space_group_crystal_system orthorhombic
_space_group_IT_number 19
_space_group_name_Hall 'P 2ac 2ab'
_space_group_name_H-M_alt 'P 21 21 21'
_atom_sites_solution_hydrogens geom
_atom_sites_solution_primary direct
_atom_sites_solution_secondary difmap
_audit_creation_method SHELXL-2014/7
_audit_update_record
;
2018-12-25 deposited with the CCDC.	2019-03-18 downloaded from the CCDC.
;
_cell_angle_alpha 90
_cell_angle_beta 90
_cell_angle_gamma 90
_cell_formula_units_Z 4
_cell_length_a 11.6434(5)
_cell_length_b 14.1860(5)
_cell_length_c 17.6525(6)
_cell_measurement_reflns_used 9987
_cell_measurement_temperature 150(2)
_cell_measurement_theta_max 66.53
_cell_measurement_theta_min 4.00
_cell_volume 2915.72(19)
_computing_cell_refinement 'Bruker SMART'
_computing_data_collection 'Bruker SMART APEX II'
_computing_data_reduction 'Bruker SAINT'
_computing_molecular_graphics SHELXTL
_computing_publication_material SHELXTL
_computing_structure_refinement 'SHELXL-2014/7 (Sheldrick, 2014)'
_computing_structure_solution 'SHELXL-2014/7 (Sheldrick, 2014)'
_diffrn_ambient_temperature 150(2)
_diffrn_detector_area_resol_mean 'fine-focus sealed tube'
_diffrn_measured_fraction_theta_full 0.996
_diffrn_measured_fraction_theta_max 0.996
_diffrn_measurement_device_type 'Bruker APEX II area detector'
_diffrn_measurement_method '\w scan'
_diffrn_radiation_type CuK\a
_diffrn_radiation_wavelength 1.54178
_diffrn_reflns_av_R_equivalents 0.0857
_diffrn_reflns_av_unetI/netI 0.0533
_diffrn_reflns_Laue_measured_fraction_full 0.996
_diffrn_reflns_Laue_measured_fraction_max 0.996
_diffrn_reflns_limit_h_max 13
_diffrn_reflns_limit_h_min -13
_diffrn_reflns_limit_k_max 16
_diffrn_reflns_limit_k_min -13
_diffrn_reflns_limit_l_max 18
_diffrn_reflns_limit_l_min -20
_diffrn_reflns_number 16960
_diffrn_reflns_point_group_measured_fraction_full 0.993
_diffrn_reflns_point_group_measured_fraction_max 0.993
_diffrn_reflns_theta_full 66.591
_diffrn_reflns_theta_max 66.591
_diffrn_reflns_theta_min 3.998
_exptl_absorpt_coefficient_mu 2.442
_exptl_absorpt_correction_type multi-scan
_exptl_absorpt_process_details SADABS
_exptl_crystal_colour black
_exptl_crystal_density_diffrn 1.523
_exptl_crystal_description block
_exptl_crystal_F_000 1356
_exptl_crystal_size_max 0.300
_exptl_crystal_size_mid 0.200
_exptl_crystal_size_min 0.200
_exptl_transmission_factor_max 0.7452
_exptl_transmission_factor_min 0.3820
_refine_diff_density_max 0.428
_refine_diff_density_min -0.462
_refine_diff_density_rms 0.059
_refine_ls_abs_structure_details
;
 Flack x determined using 2105 quotients [(I+)-(I-)]/[(I+)+(I-)]
 (Parsons, Flack and Wagner, Acta Cryst. B69 (2013) 249-259).
;
_refine_ls_abs_structure_Flack -0.023(10)
_refine_ls_extinction_method none
_refine_ls_goodness_of_fit_ref 1.001
_refine_ls_hydrogen_treatment constr
_refine_ls_matrix_type full
_refine_ls_number_parameters 406
_refine_ls_number_reflns 5106
_refine_ls_number_restraints 0
_refine_ls_restrained_S_all 1.001
_refine_ls_R_factor_all 0.0321
_refine_ls_R_factor_gt 0.0315
_refine_ls_shift/su_max 0.000
_refine_ls_shift/su_mean 0.000
_refine_ls_structure_factor_coef Fsqd
_refine_ls_weighting_details 'w=1/[\s^2^(Fo^2^)+(0.0001P)^2^+3.6220P] where P=(Fo^2^+2Fc^2^)/3'
_refine_ls_weighting_scheme calc
_refine_ls_wR_factor_gt 0.0782
_refine_ls_wR_factor_ref 0.0786
_reflns_Friedel_coverage 0.768
_reflns_Friedel_fraction_full 0.989
_reflns_Friedel_fraction_max 0.989
_reflns_number_gt 5017
_reflns_number_total 5106
_reflns_threshold_expression 'I > 2\s(I)'
_cod_data_source_file c9qo00241c2.cif
_cod_data_source_block 20180308_Liby_C36HO3NF3Br_0m_a
_cod_depositor_comments
;
The following automatic conversions were performed:

data item '_exptl_absorpt_correction_type' value 'Multi-scan' was
changed to 'multi-scan' in accordance with the
/home/saulius/struct/COD-crude-data/automatic-downloads/DataCite-retrospective/RSC/depositions/lib/dictionaries/cif_core.dic
dictionary named 'cif_core.dic' version 2.4.2 last updated on
2011-04-26.

Automatic conversion script
Id: cif_fix_values 6909 2019-04-08 15:41:33Z antanas 
;
_cod_database_code 1554795
_shelx_shelxl_version_number 2014/7
_shelx_space_group_comment
;
The symmetry employed for this shelxl refinement is uniquely defined
by the following loop, which should always be used as a source of
symmetry information in preference to the above space-group names.
They are only intended as comments.
;
_shelx_estimated_absorpt_t_min 0.528
_shelx_estimated_absorpt_t_max 0.641

loop_
_space_group_symop_operation_xyz
'x, y, z'
'-x+1/2, -y, z+1/2'
'-x, y+1/2, -z+1/2'
'x+1/2, -y+1/2, -z'

loop_
_atom_site_label
_atom_site_type_symbol
_atom_site_fract_x
_atom_site_fract_y
_atom_site_fract_z
_atom_site_U_iso_or_equiv
_atom_site_adp_type
_atom_site_occupancy
_atom_site_site_symmetry_order
_atom_site_calc_flag
_atom_site_refinement_flags_posn
_atom_site_refinement_flags_adp
Br1 Br -0.00252(4) 0.12033(3) 0.88213(3) 0.03659(14) Uani 1 1 d . .
C1 C 0.2398(3) 0.3243(2) 0.6293(2) 0.0165(8) Uani 1 1 d . .
C2 C 0.2865(3) 0.4037(2) 0.6801(2) 0.0167(8) Uani 1 1 d . .
C3 C 0.1873(3) 0.4389(3) 0.7217(2) 0.0182(8) Uani 1 1 d . .
C4 C 0.1767(4) 0.5079(3) 0.7773(2) 0.0207(8) Uani 1 1 d . .
H4 H 0.2413 0.5434 0.7937 0.025 Uiso 1 1 calc R U
C5 C 0.0686(4) 0.5232(3) 0.8080(2) 0.0245(9) Uani 1 1 d . .
H5 H 0.0582 0.5703 0.8456 0.029 Uiso 1 1 calc R U
C6 C -0.0250(3) 0.4696(3) 0.7837(2) 0.0245(9) Uani 1 1 d . .
H6 H -0.0978 0.4799 0.8066 0.029 Uiso 1 1 calc R U
C7 C -0.0157(3) 0.4018(2) 0.7273(2) 0.0217(8) Uani 1 1 d . .
H7 H -0.0801 0.3663 0.7106 0.026 Uiso 1 1 calc R U
C8 C 0.0924(3) 0.3887(3) 0.6968(2) 0.0174(7) Uani 1 1 d . .
C9 C 0.4143(3) 0.2163(2) 0.6497(2) 0.0198(8) Uani 1 1 d . .
C10 C 0.2802(3) 0.2228(2) 0.6477(2) 0.0177(8) Uani 1 1 d . .
C11 C 0.2476(3) 0.1847(2) 0.7244(2) 0.0187(8) Uani 1 1 d . .
C12 C 0.1419(4) 0.1727(2) 0.7589(2) 0.0218(9) Uani 1 1 d . .
H12 H 0.0728 0.1891 0.7335 0.026 Uiso 1 1 calc R U
C13 C 0.1399(4) 0.1361(3) 0.8315(2) 0.0254(9) Uani 1 1 d . .
C14 C 0.2396(4) 0.1107(3) 0.8691(2) 0.0304(9) Uani 1 1 d . .
H14 H 0.2350 0.0845 0.9186 0.037 Uiso 1 1 calc R U
C15 C 0.3464(4) 0.1231(3) 0.8351(2) 0.0293(9) Uani 1 1 d . .
H15 H 0.4155 0.1062 0.8603 0.035 Uiso 1 1 calc R U
C16 C 0.3472(4) 0.1609(3) 0.7634(2) 0.0219(8) Uani 1 1 d . .
C17 C 0.5635(4) 0.1612(3) 0.7398(3) 0.0281(10) Uani 1 1 d . .
H17A H 0.6114 0.1568 0.6936 0.034 Uiso 1 1 calc R U
H17B H 0.5678 0.0997 0.7662 0.034 Uiso 1 1 calc R U
C18 C 0.6120(3) 0.2363(3) 0.7906(3) 0.0273(9) Uani 1 1 d . .
C19 C 0.6106(4) 0.3295(3) 0.7674(3) 0.0328(10) Uani 1 1 d . .
H19 H 0.5779 0.3456 0.7199 0.039 Uiso 1 1 calc R U
C20 C 0.6565(4) 0.3994(3) 0.8129(3) 0.0387(11) Uani 1 1 d . .
H20 H 0.6548 0.4631 0.7964 0.046 Uiso 1 1 calc R U
C21 C 0.7048(4) 0.3770(4) 0.8821(3) 0.0428(12) Uani 1 1 d . .
H21 H 0.7356 0.4251 0.9136 0.051 Uiso 1 1 calc R U
C22 C 0.7079(5) 0.2844(4) 0.9050(3) 0.0529(16) Uani 1 1 d . .
H22 H 0.7421 0.2683 0.9522 0.063 Uiso 1 1 calc R U
C23 C 0.6611(4) 0.2142(4) 0.8596(3) 0.0412(12) Uani 1 1 d . .
H23 H 0.6630 0.1504 0.8760 0.049 Uiso 1 1 calc R U
C24 C 0.2649(3) 0.3291(3) 0.5445(2) 0.0169(8) Uani 1 1 d . .
H24 H 0.3501 0.3240 0.5386 0.020 Uiso 1 1 calc R U
C25 C 0.2137(3) 0.2336(3) 0.5184(2) 0.0201(8) Uani 1 1 d . .
H25 H 0.1291 0.2406 0.5106 0.024 Uiso 1 1 calc R U
C26 C 0.2677(4) 0.1967(3) 0.4472(2) 0.0249(9) Uani 1 1 d . .
C27 C 0.2291(3) 0.4184(3) 0.5048(2) 0.0188(8) Uani 1 1 d . .
C28 C 0.1178(4) 0.4335(3) 0.4826(2) 0.0256(9) Uani 1 1 d . .
H28 H 0.0614 0.3865 0.4917 0.031 Uiso 1 1 calc R U
C29 C 0.0861(4) 0.5184(3) 0.4462(3) 0.0339(11) Uani 1 1 d . .
H29 H 0.0084 0.5280 0.4319 0.041 Uiso 1 1 calc R U
C30 C 0.1647(5) 0.5861(3) 0.4316(3) 0.0373(12) Uani 1 1 d . .
H30 H 0.1417 0.6422 0.4064 0.045 Uiso 1 1 calc R U
C31 C 0.2804(4) 0.5744(3) 0.4531(3) 0.0302(10) Uani 1 1 d . .
C32 C 0.3150(4) 0.4892(3) 0.4904(2) 0.0227(9) Uani 1 1 d . .
C33 C 0.4326(4) 0.4795(3) 0.5099(2) 0.0263(9) Uani 1 1 d . .
H33 H 0.4574 0.4245 0.5359 0.032 Uiso 1 1 calc R U
C34 C 0.5112(5) 0.5478(3) 0.4920(3) 0.0364(11) Uani 1 1 d . .
H34 H 0.5898 0.5382 0.5041 0.044 Uiso 1 1 calc R U
C35 C 0.4776(5) 0.6314(3) 0.4563(3) 0.0420(13) Uani 1 1 d . .
H35 H 0.5326 0.6789 0.4451 0.050 Uiso 1 1 calc R U
C36 C 0.3658(5) 0.6438(3) 0.4378(3) 0.0432(14) Uani 1 1 d . .
H36 H 0.3434 0.7008 0.4138 0.052 Uiso 1 1 calc R U
F1 F 0.2179(3) 0.11519(19) 0.42514(15) 0.0430(7) Uani 1 1 d . .
F2 F 0.3801(2) 0.1790(2) 0.45377(16) 0.0407(7) Uani 1 1 d . .
F3 F 0.2564(2) 0.25653(17) 0.38915(14) 0.0330(6) Uani 1 1 d . .
N1 N 0.4442(3) 0.1790(2) 0.7177(2) 0.0220(7) Uani 1 1 d . .
N2 N 0.2352(3) 0.1676(2) 0.58223(19) 0.0224(7) Uani 1 1 d . .
O1 O 0.4804(2) 0.23873(19) 0.59997(16) 0.0243(6) Uani 1 1 d . .
O2 O 0.3866(2) 0.42717(19) 0.68312(17) 0.0229(6) Uani 1 1 d . .
O3 O 0.1163(2) 0.32493(17) 0.64097(15) 0.0177(6) Uani 1 1 d . .

loop_
_atom_site_aniso_label
_atom_site_aniso_U_11
_atom_site_aniso_U_22
_atom_site_aniso_U_33
_atom_site_aniso_U_23
_atom_site_aniso_U_13
_atom_site_aniso_U_12
Br1 0.0409(3) 0.0334(2) 0.0355(2) -0.0082(2) 0.0187(2) -0.0167(2)
C1 0.0119(17) 0.0150(16) 0.023(2) 0.0001(16) 0.0008(16) -0.0001(14)
C2 0.0165(18) 0.0135(17) 0.0202(18) 0.0030(15) -0.0007(15) 0.0005(14)
C3 0.0175(19) 0.0166(17) 0.0205(19) 0.0052(16) 0.0029(16) 0.0023(15)
C4 0.023(2) 0.0183(18) 0.0211(19) 0.0009(17) -0.0024(17) -0.0002(16)
C5 0.031(2) 0.022(2) 0.021(2) -0.0017(17) 0.0042(18) 0.0071(17)
C6 0.018(2) 0.0272(19) 0.028(2) 0.0074(17) 0.0085(17) 0.0065(16)
C7 0.0174(19) 0.0205(17) 0.027(2) 0.0051(16) 0.0002(18) -0.0003(16)
C8 0.0181(18) 0.0130(17) 0.0210(18) 0.0050(16) -0.0004(15) 0.0021(15)
C9 0.0188(19) 0.0130(17) 0.027(2) -0.0011(16) 0.0025(18) 0.0029(15)
C10 0.0170(19) 0.0136(17) 0.023(2) 0.0014(16) 0.0009(16) -0.0015(15)
C11 0.023(2) 0.0112(16) 0.022(2) 0.0001(16) 0.0020(17) -0.0038(15)
C12 0.027(2) 0.0117(16) 0.027(2) -0.0019(16) 0.0021(17) -0.0041(16)
C13 0.029(2) 0.0170(19) 0.030(2) -0.0027(18) 0.0106(18) -0.0065(17)
C14 0.044(3) 0.0231(19) 0.024(2) 0.0044(19) 0.004(2) -0.0020(19)
C15 0.032(2) 0.027(2) 0.029(2) 0.008(2) 0.0003(19) 0.002(2)
C16 0.025(2) 0.0138(16) 0.027(2) -0.0012(17) 0.0030(18) 0.0011(16)
C17 0.023(2) 0.030(2) 0.031(2) 0.009(2) 0.0002(18) 0.0102(19)
C18 0.0138(19) 0.034(2) 0.034(2) 0.006(2) 0.0032(18) 0.0047(17)
C19 0.027(2) 0.035(2) 0.037(2) 0.007(2) -0.005(2) 0.007(2)
C20 0.029(2) 0.037(3) 0.050(3) -0.002(2) -0.003(2) -0.002(2)
C21 0.027(2) 0.060(3) 0.041(3) 0.003(3) -0.001(2) -0.015(2)
C22 0.041(3) 0.082(4) 0.036(3) 0.022(3) -0.014(2) -0.022(3)
C23 0.030(2) 0.050(3) 0.044(3) 0.018(3) -0.005(2) -0.005(2)
C24 0.0121(17) 0.0159(18) 0.023(2) 0.0013(16) 0.0013(16) -0.0010(15)
C25 0.0167(19) 0.0174(19) 0.026(2) -0.0004(17) -0.0015(16) -0.0019(15)
C26 0.027(2) 0.023(2) 0.025(2) -0.0002(19) -0.0015(19) 0.0026(18)
C27 0.0202(19) 0.0175(18) 0.0188(19) -0.0016(16) 0.0017(16) 0.0010(16)
C28 0.026(2) 0.027(2) 0.024(2) -0.0030(18) 0.0014(18) 0.0053(18)
C29 0.032(2) 0.043(3) 0.027(2) 0.001(2) -0.001(2) 0.021(2)
C30 0.060(3) 0.024(2) 0.028(2) 0.0090(19) 0.005(2) 0.016(2)
C31 0.046(3) 0.019(2) 0.026(2) 0.0004(18) 0.012(2) 0.0025(19)
C32 0.030(2) 0.0171(19) 0.020(2) -0.0026(17) 0.0046(18) -0.0023(17)
C33 0.030(2) 0.025(2) 0.024(2) -0.0011(18) 0.0016(19) -0.0076(18)
C34 0.039(3) 0.040(2) 0.030(2) -0.007(2) 0.007(2) -0.019(2)
C35 0.053(3) 0.031(2) 0.042(3) -0.004(2) 0.014(3) -0.019(2)
C36 0.078(4) 0.016(2) 0.035(3) 0.0016(19) 0.022(3) -0.003(2)
F1 0.0630(18) 0.0273(13) 0.0387(15) -0.0149(13) 0.0029(14) -0.0057(14)
F2 0.0291(13) 0.0588(17) 0.0343(15) -0.0101(14) -0.0004(12) 0.0206(13)
F3 0.0375(14) 0.0373(13) 0.0242(13) 0.0018(12) 0.0018(12) 0.0058(11)
N1 0.0192(17) 0.0213(16) 0.0255(18) 0.0046(15) 0.0012(15) 0.0039(14)
N2 0.0292(18) 0.0152(16) 0.0229(17) -0.0011(14) -0.0021(15) -0.0018(14)
O1 0.0169(14) 0.0294(14) 0.0266(14) 0.0036(12) 0.0030(12) 0.0030(11)
O2 0.0140(13) 0.0249(14) 0.0298(15) -0.0010(13) -0.0020(12) -0.0028(11)
O3 0.0120(12) 0.0174(12) 0.0238(14) -0.0010(11) 0.0014(11) -0.0016(10)

loop_
_atom_type_symbol
_atom_type_description
_atom_type_scat_dispersion_real
_atom_type_scat_dispersion_imag
_atom_type_scat_source
C C 0.0181 0.0091 'International Tables Vol C Tables 4.2.6.8 and 6.1.1.4'
H H 0.0000 0.0000 'International Tables Vol C Tables 4.2.6.8 and 6.1.1.4'
Br Br -0.6763 1.2805 'International Tables Vol C Tables 4.2.6.8 and 6.1.1.4'
F F 0.0727 0.0534 'International Tables Vol C Tables 4.2.6.8 and 6.1.1.4'
N N 0.0311 0.0180 'International Tables Vol C Tables 4.2.6.8 and 6.1.1.4'
O O 0.0492 0.0322 'International Tables Vol C Tables 4.2.6.8 and 6.1.1.4'

loop_
_geom_angle_atom_site_label_1
_geom_angle_atom_site_label_2
_geom_angle_atom_site_label_3
_geom_angle
O3 C1 C24 109.2(3)
O3 C1 C2 105.2(3)
C24 C1 C2 118.2(3)
O3 C1 C10 106.0(3)
C24 C1 C10 100.9(3)
C2 C1 C10 116.8(3)
O2 C2 C3 130.2(4)
O2 C2 C1 124.4(4)
C3 C2 C1 105.4(3)
C8 C3 C4 120.9(4)
C8 C3 C2 107.3(3)
C4 C3 C2 131.8(4)
C5 C4 C3 117.8(4)
C5 C4 H4 121.1
C3 C4 H4 121.1
C4 C5 C6 120.2(4)
C4 C5 H5 119.9
C6 C5 H5 119.9
C7 C6 C5 122.5(4)
C7 C6 H6 118.8
C5 C6 H6 118.8
C8 C7 C6 116.3(4)
C8 C7 H7 121.8
C6 C7 H7 121.8
O3 C8 C7 123.7(3)
O3 C8 C3 114.0(3)
C7 C8 C3 122.3(4)
O1 C9 N1 125.5(4)
O1 C9 C10 127.0(4)
N1 C9 C10 107.4(3)
N2 C10 C11 114.9(3)
N2 C10 C1 102.7(3)
C11 C10 C1 116.5(3)
N2 C10 C9 109.7(3)
C11 C10 C9 102.1(3)
C1 C10 C9 111.2(3)
C12 C11 C16 119.6(4)
C12 C11 C10 131.6(4)
C16 C11 C10 108.8(3)
C13 C12 C11 118.0(4)
C13 C12 H12 121.0
C11 C12 H12 121.0
C12 C13 C14 121.9(4)
C12 C13 Br1 119.7(3)
C14 C13 Br1 118.4(3)
C13 C14 C15 120.6(4)
C13 C14 H14 119.7
C15 C14 H14 119.7
C16 C15 C14 116.9(4)
C16 C15 H15 121.6
C14 C15 H15 121.6
C15 C16 C11 123.0(4)
C15 C16 N1 127.1(4)
C11 C16 N1 109.9(3)
N1 C17 C18 113.1(4)
N1 C17 H17A 109.0
C18 C17 H17A 109.0
N1 C17 H17B 109.0
C18 C17 H17B 109.0
H17A C17 H17B 107.8
C23 C18 C19 118.9(4)
C23 C18 C17 121.3(4)
C19 C18 C17 119.8(4)
C20 C19 C18 120.6(4)
C20 C19 H19 119.7
C18 C19 H19 119.7
C19 C20 C21 120.4(5)
C19 C20 H20 119.8
C21 C20 H20 119.8
C22 C21 C20 119.4(5)
C22 C21 H21 120.3
C20 C21 H21 120.3
C21 C22 C23 120.3(5)
C21 C22 H22 119.9
C23 C22 H22 119.9
C18 C23 C22 120.5(5)
C18 C23 H23 119.7
C22 C23 H23 119.7
C27 C24 C1 116.1(3)
C27 C24 C25 119.4(3)
C1 C24 C25 100.3(3)
C27 C24 H24 106.7
C1 C24 H24 106.7
C25 C24 H24 106.7
N2 C25 C26 110.2(3)
N2 C25 C24 105.1(3)
C26 C25 C24 113.1(3)
N2 C25 H25 109.5
C26 C25 H25 109.5
C24 C25 H25 109.5
F3 C26 F2 106.4(4)
F3 C26 F1 106.2(3)
F2 C26 F1 106.5(3)
F3 C26 C25 112.3(3)
F2 C26 C25 113.8(4)
F1 C26 C25 111.2(4)
C28 C27 C32 119.8(4)
C28 C27 C24 121.8(4)
C32 C27 C24 118.5(3)
C27 C28 C29 120.7(4)
C27 C28 H28 119.7
C29 C28 H28 119.7
C30 C29 C28 121.0(4)
C30 C29 H29 119.5
C28 C29 H29 119.5
C29 C30 C31 120.8(4)
C29 C30 H30 119.6
C31 C30 H30 119.6
C30 C31 C36 122.3(4)
C30 C31 C32 119.5(4)
C36 C31 C32 118.3(5)
C33 C32 C31 117.7(4)
C33 C32 C27 124.0(4)
C31 C32 C27 118.3(4)
C34 C33 C32 121.4(4)
C34 C33 H33 119.3
C32 C33 H33 119.3
C33 C34 C35 121.1(5)
C33 C34 H34 119.4
C35 C34 H34 119.4
C36 C35 C34 119.1(4)
C36 C35 H35 120.4
C34 C35 H35 120.4
C35 C36 C31 122.4(5)
C35 C36 H36 118.8
C31 C36 H36 118.8
C9 N1 C16 111.8(3)
C9 N1 C17 123.1(3)
C16 N1 C17 125.1(4)
C25 N2 C10 108.4(3)
C8 O3 C1 107.9(3)

loop_
_geom_bond_atom_site_label_1
_geom_bond_atom_site_label_2
_geom_bond_distance
Br1 C13 1.897(4)
C1 O3 1.453(4)
C1 C24 1.527(5)
C1 C2 1.539(5)
C1 C10 1.550(5)
C2 O2 1.214(4)
C2 C3 1.456(5)
C3 C8 1.386(5)
C3 C4 1.392(6)
C4 C5 1.387(6)
C4 H4 0.9500
C5 C6 1.397(6)
C5 H5 0.9500
C6 C7 1.388(6)
C6 H6 0.9500
C7 C8 1.381(5)
C7 H7 0.9500
C8 O3 1.367(5)
C9 O1 1.211(5)
C9 N1 1.357(5)
C9 C10 1.565(5)
C10 N2 1.490(5)
C10 C11 1.506(5)
C11 C12 1.385(6)
C11 C16 1.390(6)
C12 C13 1.382(6)
C12 H12 0.9500
C13 C14 1.385(6)
C14 C15 1.392(6)
C14 H14 0.9500
C15 C16 1.375(6)
C15 H15 0.9500
C16 N1 1.411(5)
C17 N1 1.465(5)
C17 C18 1.504(7)
C17 H17A 0.9900
C17 H17B 0.9900
C18 C23 1.381(6)
C18 C19 1.383(6)
C19 C20 1.382(7)
C19 H19 0.9500
C20 C21 1.383(7)
C20 H20 0.9500
C21 C22 1.375(8)
C21 H21 0.9500
C22 C23 1.390(8)
C22 H22 0.9500
C23 H23 0.9500
C24 C27 1.506(5)
C24 C25 1.550(5)
C24 H24 1.0000
C25 N2 1.486(5)
C25 C26 1.499(6)
C25 H25 1.0000
C26 F3 1.337(5)
C26 F2 1.338(5)
C26 F1 1.351(5)
C27 C28 1.371(6)
C27 C32 1.440(6)
C28 C29 1.413(6)
C28 H28 0.9500
C29 C30 1.352(7)
C29 H29 0.9500
C30 C31 1.410(7)
C30 H30 0.9500
C31 C36 1.425(7)
C31 C32 1.433(6)
C32 C33 1.418(6)
C33 C34 1.368(6)
C33 H33 0.9500
C34 C35 1.400(7)
C34 H34 0.9500
C35 C36 1.353(8)
C35 H35 0.9500
C36 H36 0.9500

loop_
_geom_torsion_atom_site_label_1
_geom_torsion_atom_site_label_2
_geom_torsion_atom_site_label_3
_geom_torsion_atom_site_label_4
_geom_torsion
O3 C1 C2 O2 -176.9(4)
C24 C1 C2 O2 -54.7(5)
C10 C1 C2 O2 65.9(5)
O3 C1 C2 C3 4.4(4)
C24 C1 C2 C3 126.5(3)
C10 C1 C2 C3 -112.8(4)
O2 C2 C3 C8 179.6(4)
C1 C2 C3 C8 -1.7(4)
O2 C2 C3 C4 -1.0(8)
C1 C2 C3 C4 177.7(4)
C8 C3 C4 C5 1.3(6)
C2 C3 C4 C5 -178.0(4)
C3 C4 C5 C6 0.7(6)
C4 C5 C6 C7 -1.9(6)
C5 C6 C7 C8 1.0(6)
C6 C7 C8 O3 -180.0(3)
C6 C7 C8 C3 1.2(6)
C4 C3 C8 O3 178.7(3)
C2 C3 C8 O3 -1.8(4)
C4 C3 C8 C7 -2.4(6)
C2 C3 C8 C7 177.1(3)
O3 C1 C10 N2 71.7(4)
C24 C1 C10 N2 -42.1(3)
C2 C1 C10 N2 -171.5(3)
O3 C1 C10 C11 -54.7(4)
C24 C1 C10 C11 -168.5(3)
C2 C1 C10 C11 62.1(4)
O3 C1 C10 C9 -171.1(3)
C24 C1 C10 C9 75.2(4)
C2 C1 C10 C9 -54.3(4)
O1 C9 C10 N2 57.5(5)
N1 C9 C10 N2 -121.5(3)
O1 C9 C10 C11 179.7(4)
N1 C9 C10 C11 0.7(4)
O1 C9 C10 C1 -55.4(5)
N1 C9 C10 C1 125.6(3)
N2 C10 C11 C12 -62.4(5)
C1 C10 C11 C12 57.6(5)
C9 C10 C11 C12 179.0(4)
N2 C10 C11 C16 118.8(4)
C1 C10 C11 C16 -121.1(3)
C9 C10 C11 C16 0.2(4)
C16 C11 C12 C13 -0.7(5)
C10 C11 C12 C13 -179.3(4)
C11 C12 C13 C14 -0.8(6)
C11 C12 C13 Br1 178.9(3)
C12 C13 C14 C15 1.3(6)
Br1 C13 C14 C15 -178.4(3)
C13 C14 C15 C16 -0.2(6)
C14 C15 C16 C11 -1.3(6)
C14 C15 C16 N1 -179.3(4)
C12 C11 C16 C15 1.8(6)
C10 C11 C16 C15 -179.3(4)
C12 C11 C16 N1 -179.9(3)
C10 C11 C16 N1 -1.0(4)
N1 C17 C18 C23 126.1(4)
N1 C17 C18 C19 -55.8(5)
C23 C18 C19 C20 -0.7(7)
C17 C18 C19 C20 -178.9(4)
C18 C19 C20 C21 0.2(7)
C19 C20 C21 C22 0.7(8)
C20 C21 C22 C23 -1.1(8)
C19 C18 C23 C22 0.3(7)
C17 C18 C23 C22 178.5(5)
C21 C22 C23 C18 0.6(8)
O3 C1 C24 C27 65.1(4)
C2 C1 C24 C27 -55.0(4)
C10 C1 C24 C27 176.4(3)
O3 C1 C24 C25 -65.0(3)
C2 C1 C24 C25 174.9(3)
C10 C1 C24 C25 46.3(3)
C27 C24 C25 N2 -162.2(3)
C1 C24 C25 N2 -34.2(4)
C27 C24 C25 C26 77.6(4)
C1 C24 C25 C26 -154.4(3)
N2 C25 C26 F3 -176.3(3)
C24 C25 C26 F3 -59.0(5)
N2 C25 C26 F2 -55.4(5)
C24 C25 C26 F2 61.9(5)
N2 C25 C26 F1 64.8(4)
C24 C25 C26 F1 -177.9(3)
C1 C24 C27 C28 -80.6(5)
C25 C24 C27 C28 39.7(5)
C1 C24 C27 C32 99.3(4)
C25 C24 C27 C32 -140.4(4)
C32 C27 C28 C29 -0.6(6)
C24 C27 C28 C29 179.3(4)
C27 C28 C29 C30 0.9(7)
C28 C29 C30 C31 -0.9(7)
C29 C30 C31 C36 179.3(4)
C29 C30 C31 C32 0.6(7)
C30 C31 C32 C33 178.9(4)
C36 C31 C32 C33 0.2(6)
C30 C31 C32 C27 -0.4(6)
C36 C31 C32 C27 -179.1(4)
C28 C27 C32 C33 -178.8(4)
C24 C27 C32 C33 1.3(6)
C28 C27 C32 C31 0.4(6)
C24 C27 C32 C31 -179.5(3)
C31 C32 C33 C34 -1.8(6)
C27 C32 C33 C34 177.4(4)
C32 C33 C34 C35 2.4(7)
C33 C34 C35 C36 -1.3(7)
C34 C35 C36 C31 -0.3(7)
C30 C31 C36 C35 -177.8(5)
C32 C31 C36 C35 0.8(7)
O1 C9 N1 C16 179.6(4)
C10 C9 N1 C16 -1.3(4)
O1 C9 N1 C17 0.2(6)
C10 C9 N1 C17 179.3(4)
C15 C16 N1 C9 179.7(4)
C11 C16 N1 C9 1.5(4)
C15 C16 N1 C17 -0.9(7)
C11 C16 N1 C17 -179.1(4)
C18 C17 N1 C9 99.9(5)
C18 C17 N1 C16 -79.4(5)
C26 C25 N2 C10 130.4(3)
C24 C25 N2 C10 8.2(4)
C11 C10 N2 C25 148.3(3)
C1 C10 N2 C25 20.9(4)
C9 C10 N2 C25 -97.5(4)
C7 C8 O3 C1 -174.1(3)
C3 C8 O3 C1 4.8(4)
C24 C1 O3 C8 -133.3(3)
C2 C1 O3 C8 -5.5(4)
C10 C1 O3 C8 118.8(3)
